data_7212444
loop_
_publ_author_name
'Brondel, Nicolas'
'Moynihan, Eamonn J. A.'
'Lehane, K. Niamh'
'Eccles, Kevin S.'
'Elcoate, Curtis J.'
'Coles, Simon J.'
'Lawrence, Simon E.'
'Maguire, Anita R.'

_publ_section_title
;
 Does intermolecular S&#xE001;O&#x22EF;H--C--S&#xE001;O hydrogen bonding
 in sulfoxides and sulfones provide a robust supramolecular synthon in the
 solid state?
;
_journal_issue 10
_journal_name_full CrystEngComm
_journal_page_first 2910
_journal_paper_doi 10.1039/c000371a
_journal_volume 12
_journal_year 2010
_chemical_absolute_configuration ad
_chemical_formula_moiety 'C15 H16 O3 S'
_chemical_formula_sum 'C15 H16 O3 S'
_chemical_formula_weight 276.34
_space_group_IT_number 7
_symmetry_cell_setting monoclinic
_symmetry_space_group_name_Hall 'P -2yc'
_symmetry_space_group_name_H-M 'P 1 c 1'
_atom_sites_solution_hydrogens geom
_atom_sites_solution_primary direct
_atom_sites_solution_secondary difmap
_audit_creation_method 'APEX2 v2009.7-0'
_cell_angle_alpha 90
_cell_angle_beta 105.124(2)
_cell_angle_gamma 90
_cell_formula_units_Z 2
_cell_length_a 15.4234(11)
_cell_length_b 5.4410(4)
_cell_length_c 8.1642(5)
_cell_measurement_reflns_used 3560
_cell_measurement_temperature 180.(2)
_cell_measurement_theta_max 27.0188
_cell_measurement_theta_min 2.7360
_cell_volume 661.40(8)
_computing_cell_refinement 'SAINT V7.66A (Bruker AXS, 2009)'
_computing_data_collection 'Bruker Instrument Service v2009, 7, 0, 0'
_computing_data_reduction 'SAINT V7.66A (Bruker AXS, 2009)'
_computing_molecular_graphics 'PLATON (Spek, 2002)'
_computing_publication_material 'SHELXL--97; PLATON'
_computing_structure_refinement 'SHELXL-97 (Sheldrick, 2008)'
_computing_structure_solution 'SHELXS-97 (Sheldrick, 2008)'
_diffrn_ambient_temperature 180.(2)
_diffrn_detector_area_resol_mean 8.3333
_diffrn_measured_fraction_theta_full 0.998
_diffrn_measured_fraction_theta_max 0.998
_diffrn_measurement_device_type 'Bruker APEX DUO'
_diffrn_measurement_method '\f & \w scans'
_diffrn_radiation_monochromator graphite
_diffrn_radiation_source 'fine-focus sealed tube'
_diffrn_radiation_type MoK\a
_diffrn_radiation_wavelength 0.71073
_diffrn_reflns_av_R_equivalents 0.0198
_diffrn_reflns_av_sigmaI/netI 0.0302
_diffrn_reflns_limit_h_max 19
_diffrn_reflns_limit_h_min -19
_diffrn_reflns_limit_k_max 6
_diffrn_reflns_limit_k_min -6
_diffrn_reflns_limit_l_max 10
_diffrn_reflns_limit_l_min -10
_diffrn_reflns_number 5584
_diffrn_reflns_theta_full 27.09
_diffrn_reflns_theta_max 27.09
_diffrn_reflns_theta_min 2.74
_exptl_absorpt_coefficient_mu 0.246
_exptl_absorpt_correction_T_max 0.95
_exptl_absorpt_correction_T_min 0.68
_exptl_absorpt_correction_type multi-scan
_exptl_absorpt_process_details 'Sadabs Version 2008/1'
_exptl_crystal_colour 'clear colourless'
_exptl_crystal_density_diffrn 1.388
_exptl_crystal_density_method 'not measured'
_exptl_crystal_description Block
_exptl_crystal_F_000 292
_exptl_crystal_size_max 0.35
_exptl_crystal_size_mid 0.29
_exptl_crystal_size_min 0.21
_refine_diff_density_max 0.462
_refine_diff_density_min -0.211
_refine_ls_abs_structure_details 'Flack H D (1983), Acta Cryst. A39, 876-881'
_refine_ls_abs_structure_Flack 0.06(7)
_refine_ls_extinction_method none
_refine_ls_goodness_of_fit_ref 1.045
_refine_ls_hydrogen_treatment constr
_refine_ls_matrix_type full
_refine_ls_number_parameters 174
_refine_ls_number_reflns 2873
_refine_ls_number_restraints 2
_refine_ls_restrained_S_all 1.045
_refine_ls_R_factor_all 0.0376
_refine_ls_R_factor_gt 0.0349
_refine_ls_shift/su_max 0.000
_refine_ls_shift/su_mean 0.000
_refine_ls_structure_factor_coef Fsqd
_refine_ls_weighting_details 'calc w=1/[\s^2^(Fo^2^)+(0.0545P)^2^+0.1685P] where P=(Fo^2^+2Fc^2^)/3'
_refine_ls_weighting_scheme calc
_refine_ls_wR_factor_gt 0.0904
_refine_ls_wR_factor_ref 0.0922
_reflns_number_gt 2753
_reflns_number_total 2873
_reflns_threshold_expression >2sigma(I)
_cod_data_source_file c000371a.txt
_cod_data_source_block compound_17
_cod_original_sg_symbol_Hall ' P -2yc'
_cod_database_code 7212444

loop_
_symmetry_equiv_pos_as_xyz
'x, y, z'
'x, -y, z+1/2'

loop_
_atom_site_type_symbol
_atom_site_label
_atom_site_fract_x
_atom_site_fract_y
_atom_site_fract_z
_atom_site_U_iso_or_equiv
_atom_site_adp_type
_atom_site_calc_flag
_atom_site_refinement_flags
_atom_site_occupancy
S S1 0.60484(4) 0.83321(9) 0.24811(6) 0.02521(12) Uani d . 1
O O1 0.23595(10) 0.6981(2) 0.3221(2) 0.0299(4) Uani d . 1
O O2 1.03399(10) 0.7964(2) 0.4305(2) 0.0321(4) Uani d . 1
O O3 0.62365(11) 1.1000(2) 0.2796(2) 0.0390(4) Uani d . 1
C C1 0.18317(14) 0.4920(5) 0.2499(2) 0.0361(5) Uani d . 1
H H1A 0.1769 0.4883 0.1274 0.054 Uiso calc R 1
H H1B 0.1236 0.5048 0.271 0.054 Uiso calc R 1
H H1C 0.2126 0.3408 0.3016 0.054 Uiso calc R 1
C C2 0.32128(12) 0.7132(4) 0.3025(2) 0.0225(4) Uani d . 1
C C3 0.35943(13) 0.5424(4) 0.2151(2) 0.0254(4) Uani d . 1
H H3 0.3259 0.4027 0.1649 0.03 Uiso calc R 1
C C4 0.44628(13) 0.5761(4) 0.2016(2) 0.0263(4) Uani d . 1
H H4 0.4724 0.46 0.1419 0.032 Uiso calc R 1
C C5 0.49490(12) 0.7802(4) 0.2756(2) 0.0214(4) Uani d . 1
C C6 0.66952(12) 0.6694(4) 0.4361(2) 0.0230(4) Uani d . 1
H H6A 0.6563 0.7367 0.5396 0.028 Uiso calc R 1
H H6B 0.654 0.4925 0.4278 0.028 Uiso calc R 1
C C7 0.76759(12) 0.7047(4) 0.4433(2) 0.0209(4) Uani d . 1
C C8 0.81585(12) 0.9047(4) 0.5261(2) 0.0234(4) Uani d . 1
H H8 0.7873 1.018 0.5836 0.028 Uiso calc R 1
C C9 0.90520(13) 0.9424(4) 0.5264(2) 0.0250(4) Uani d . 1
H H9 0.9375 1.0791 0.5842 0.03 Uiso calc R 1
C C10 0.94643(12) 0.7771(4) 0.4409(2) 0.0227(4) Uani d . 1
C C11 1.08298(14) 1.0079(5) 0.5079(2) 0.0352(5) Uani d . 1
H H11A 1.0539 1.1567 0.4516 0.053 Uiso calc R 1
H H11B 1.1446 0.9991 0.4968 0.053 Uiso calc R 1
H H11C 1.084 1.0128 0.6283 0.053 Uiso calc R 1
C C12 0.81081(13) 0.5403(4) 0.3604(2) 0.0239(4) Uani d . 1
H H12 0.779 0.4013 0.3048 0.029 Uiso calc R 1
C C13 0.89897(13) 0.5755(4) 0.3574(2) 0.0264(4) Uani d . 1
H H13 0.9272 0.463 0.2987 0.032 Uiso calc R 1
C C14 0.45671(13) 0.9523(4) 0.3607(2) 0.0243(4) Uani d . 1
H H14 0.4899 1.0937 0.4088 0.029 Uiso calc R 1
C C15 0.37028(13) 0.9178(4) 0.3757(2) 0.0251(4) Uani d . 1
H H15 0.3444 1.034 0.4359 0.03 Uiso calc R 1

loop_
_atom_site_aniso_label
_atom_site_aniso_U_11
_atom_site_aniso_U_22
_atom_site_aniso_U_33
_atom_site_aniso_U_12
_atom_site_aniso_U_13
_atom_site_aniso_U_23
S1 0.0230(2) 0.0280(2) 0.0251(2) -0.0015(2) 0.00697(17) 0.0049(2)
O1 0.0215(7) 0.0325(9) 0.0363(9) -0.0004(5) 0.0087(5) -0.0025(7)
O2 0.0219(7) 0.0370(10) 0.0381(9) -0.0006(5) 0.0089(5) -0.0040(7)
O3 0.0369(10) 0.0298(9) 0.0506(11) -0.0052(7) 0.0122(8) 0.0082(8)
C1 0.0244(10) 0.0395(14) 0.0440(13) -0.0058(10) 0.0086(9) -0.0005(11)
C2 0.0208(9) 0.0250(11) 0.0212(10) 0.0011(7) 0.0045(8) 0.0038(8)
C3 0.0254(10) 0.0206(11) 0.0288(11) -0.0025(8) 0.0046(8) -0.0017(9)
C4 0.0286(11) 0.0242(11) 0.0275(10) 0.0001(9) 0.0100(9) -0.0054(9)
C5 0.0196(9) 0.0230(11) 0.0210(10) 0.0011(8) 0.0044(7) 0.0052(8)
C6 0.0241(9) 0.0237(11) 0.0210(9) 0.0044(8) 0.0054(7) 0.0032(8)
C7 0.0238(9) 0.0191(11) 0.0202(9) -0.0001(7) 0.0062(7) 0.0032(8)
C8 0.0267(10) 0.0207(10) 0.0243(10) 0.0028(8) 0.0096(8) -0.0021(8)
C9 0.0272(10) 0.0216(11) 0.0258(10) -0.0037(8) 0.0061(8) -0.0032(8)
C10 0.0213(9) 0.0254(11) 0.0215(10) 0.0030(8) 0.0057(8) 0.0042(8)
C11 0.0251(10) 0.0347(13) 0.0451(14) -0.0074(10) 0.0084(10) -0.0021(11)
C12 0.0276(10) 0.0197(10) 0.0235(10) 0.0007(8) 0.0049(8) -0.0034(8)
C13 0.0292(11) 0.0232(11) 0.0279(10) 0.0056(8) 0.0094(9) -0.0034(9)
C14 0.0249(10) 0.0226(11) 0.0234(10) -0.0020(8) 0.0024(8) -0.0008(8)
C15 0.0269(10) 0.0219(11) 0.0264(10) 0.0041(8) 0.0068(8) -0.0018(9)

loop_
_atom_type_symbol
_atom_type_description
_atom_type_scat_dispersion_real
_atom_type_scat_dispersion_imag
_atom_type_scat_source
C C 0.0033 0.0016 'International Tables Vol C Tables 4.2.6.8 and 6.1.1.4'
H H 0.0000 0.0000 'International Tables Vol C Tables 4.2.6.8 and 6.1.1.4'
O O 0.0106 0.0060 'International Tables Vol C Tables 4.2.6.8 and 6.1.1.4'
S S 0.1246 0.1234 'International Tables Vol C Tables 4.2.6.8 and 6.1.1.4'

loop_
_geom_angle_atom_site_label_1
_geom_angle_atom_site_label_2
_geom_angle_atom_site_label_3
_geom_angle
O3 S1 C5 106.47(10)
O3 S1 C6 106.92(10)
C5 S1 C6 98.23(9)
C2 O1 C1 117.60(17)
C10 O2 C11 116.57(17)
O1 C1 H1A 109.5
O1 C1 H1B 109.5
H1A C1 H1B 109.5
O1 C1 H1C 109.5
H1A C1 H1C 109.5
H1B C1 H1C 109.5
O1 C2 C15 115.42(18)
O1 C2 C3 124.6(2)
C15 C2 C3 120.00(18)
C4 C3 C2 120.0(2)
C4 C3 H3 120.0
C2 C3 H3 120.0
C3 C4 C5 119.7(2)
C3 C4 H4 120.1
C5 C4 H4 120.1
C14 C5 C4 120.48(18)
C14 C5 S1 119.61(16)
C4 C5 S1 119.76(15)
C7 C6 S1 107.00(13)
C7 C6 H6A 110.3
S1 C6 H6A 110.3
C7 C6 H6B 110.3
S1 C6 H6B 110.3
H6A C6 H6B 108.6
C8 C7 C12 118.41(18)
C8 C7 C6 121.47(17)
C12 C7 C6 120.1(2)
C7 C8 C9 121.33(18)
C7 C8 H8 119.3
C9 C8 H8 119.3
C10 C9 C8 119.1(2)
C10 C9 H9 120.5
C8 C9 H9 120.5
O2 C10 C9 124.4(2)
O2 C10 C13 115.33(18)
C9 C10 C13 120.26(18)
O2 C11 H11A 109.5
O2 C11 H11B 109.5
H11A C11 H11B 109.5
O2 C11 H11C 109.5
H11A C11 H11C 109.5
H11B C11 H11C 109.5
C13 C12 C7 121.2(2)
C13 C12 H12 119.4
C7 C12 H12 119.4
C12 C13 C10 119.7(2)
C12 C13 H13 120.2
C10 C13 H13 120.2
C15 C14 C5 119.9(2)
C15 C14 H14 120.1
C5 C14 H14 120.1
C14 C15 C2 120.0(2)
C14 C15 H15 120.0
C2 C15 H15 120.0

loop_
_geom_bond_atom_site_label_1
_geom_bond_atom_site_label_2
_geom_bond_distance
S1 O3 1.4896(18)
S1 C5 1.791(2)
S1 C6 1.829(2)
O1 C2 1.369(2)
O1 C1 1.420(3)
O2 C10 1.379(2)
O2 C11 1.430(3)
C1 H1A 0.98
C1 H1B 0.98
C1 H1C 0.98
C2 C15 1.390(3)
C2 C3 1.392(3)
C3 C4 1.385(3)
C3 H3 0.95
C4 C5 1.387(3)
C4 H4 0.95
C5 C14 1.386(3)
C6 C7 1.511(3)
C6 H6A 0.99
C6 H6B 0.99
C7 C8 1.390(3)
C7 C12 1.392(3)
C8 C9 1.393(3)
C8 H8 0.95
C9 C10 1.390(3)
C9 H9 0.95
C10 C13 1.394(3)
C11 H11A 0.98
C11 H11B 0.98
C11 H11C 0.98
C12 C13 1.380(3)
C12 H12 0.95
C13 H13 0.95
C14 C15 1.383(3)
C14 H14 0.95
C15 H15 0.95

loop_
_geom_torsion_atom_site_label_1
_geom_torsion_atom_site_label_2
_geom_torsion_atom_site_label_3
_geom_torsion_atom_site_label_4
_geom_torsion
C1 O1 C2 C15 -179.9(2)
C1 O1 C2 C3 0.8(3)
O1 C2 C3 C4 179.5(2)
C15 C2 C3 C4 0.2(3)
C2 C3 C4 C5 0.1(3)
C3 C4 C5 C14 -1.0(3)
C3 C4 C5 S1 -176.49(16)
O3 S1 C5 C14 -17.3(2)
C6 S1 C5 C14 93.19(18)
O3 S1 C5 C4 158.27(17)
C6 S1 C5 C4 -91.28(18)
O3 S1 C6 C7 -66.59(16)
C5 S1 C6 C7 -176.68(15)
S1 C6 C7 C8 88.6(2)
S1 C6 C7 C12 -88.9(2)
C12 C7 C8 C9 0.3(3)
C6 C7 C8 C9 -177.22(18)
C7 C8 C9 C10 0.5(3)
C11 O2 C10 C9 -2.7(3)
C11 O2 C10 C13 177.0(2)
C8 C9 C10 O2 179.2(2)
C8 C9 C10 C13 -0.6(3)
C8 C7 C12 C13 -1.0(3)
C6 C7 C12 C13 176.5(2)
C7 C12 C13 C10 1.0(3)
O2 C10 C13 C12 -180.0(2)
C9 C10 C13 C12 -0.2(3)
C4 C5 C14 C15 1.5(3)
S1 C5 C14 C15 177.05(15)
C5 C14 C15 C2 -1.2(3)
O1 C2 C15 C14 -178.99(18)
C3 C2 C15 C14 0.4(3)
